data_4061681
_publ_section_title
;
Exploring the Influence of Ligand Charge and Geometry on the Properties of
 New Coordinatively Unsaturated Cp*Ru(kappa2-P,N) Complexes
;
_journal_name_full Organometallics
_journal_paper_doi 10.1021/om050534e
_journal_year 2005
_chemical_formula_sum 'C41.5 H57 N P2 Ru'
_chemical_formula_weight 732.89
_space_group_IT_number 2
_symmetry_cell_setting triclinic
_symmetry_space_group_name_Hall '-P 1'
_symmetry_space_group_name_H-M 'P -1'
_cell_angle_alpha 88.8943(12)
_cell_angle_beta 68.6821(12)
_cell_angle_gamma 89.6857(12)
_cell_formula_units_Z 2
_cell_length_a 11.9220(11)
_cell_length_b 12.2284(11)
_cell_length_c 13.7269(12)
_cell_measurement_temperature 193(2)
_cell_volume 1863.9(3)
_diffrn_ambient_temperature 193(2)
_exptl_crystal_density_diffrn 1.306
_cod_depositor_comments
;
The following automatic conversions were performed:
'_symmetry_cell_setting' value 'Triclinic' changed to 'triclinic'
according to '/home/saulius/struct/CIF-dictionaries/cif_core.dic'
dictionary named 'cif_core.dic' version 2.4.1 from 2010-06-29.

Automatic conversion script
Id: cif_fix_enum 1527 2010-12-29 10:47:43Z saulius 
;
_cod_original_formula_sum 'C41.50 H57 N P2 Ru'
_cod_database_code 4061681

loop_
_symmetry_equiv_pos_as_xyz
'x, y, z'
'-x, -y, -z'

loop_
_atom_site_label
_atom_site_type_symbol
_atom_site_fract_x
_atom_site_fract_y
_atom_site_fract_z
_atom_site_U_iso_or_equiv
_atom_site_adp_type
_atom_site_occupancy
_atom_site_symmetry_multiplicity
_atom_site_calc_flag
_atom_site_refinement_flags
_atom_site_disorder_assembly
_atom_site_disorder_group
Ru Ru 0.110180(13) 0.276410(11) 0.191655(11) 0.01992(6) Uani 1 1 d . . .
P1 P 0.29449(4) 0.26666(4) 0.21001(4) 0.02296(11) Uani 1 1 d . . .
P2 P 0.04853(4) 0.13565(4) 0.30611(4) 0.02046(11) Uani 1 1 d . . .
H2P H 0.1179 0.1188 0.3284 0.025 Uiso 1 1 calc R . .
N N 0.24417(16) 0.05880(13) 0.08523(13) 0.0273(4) Uani 1 1 d . . .
C1 C 0.3908(2) -0.05358(17) 0.13055(18) 0.0331(5) Uani 1 1 d . . .
H1A H 0.3336 -0.1137 0.1639 0.040 Uiso 1 1 calc R . .
H1B H 0.4402 -0.0739 0.0581 0.040 Uiso 1 1 calc R . .
C2 C 0.32482(18) 0.05315(16) 0.13212(16) 0.0262(4) Uani 1 1 d . . .
C3 C 0.36045(18) 0.13169(16) 0.18764(16) 0.0267(4) Uani 1 1 d . . .
C3A C 0.44963(18) 0.07966(18) 0.22542(18) 0.0323(5) Uani 1 1 d . . .
C4 C 0.5136(2) 0.1163(2) 0.2856(2) 0.0423(6) Uani 1 1 d . . .
H4 H 0.5064 0.1901 0.3073 0.051 Uiso 1 1 calc R . .
C5 C 0.5883(2) 0.0443(2) 0.3139(2) 0.0504(7) Uani 1 1 d . . .
H5 H 0.6301 0.0696 0.3563 0.060 Uiso 1 1 calc R . .
C6 C 0.6029(2) -0.0628(2) 0.2818(2) 0.0500(7) Uani 1 1 d . . .
H6 H 0.6530 -0.1108 0.3030 0.060 Uiso 1 1 calc R . .
C7 C 0.5439(2) -0.0997(2) 0.2183(2) 0.0415(6) Uani 1 1 d . . .
H7 H 0.5555 -0.1724 0.1934 0.050 Uiso 1 1 calc R . .
C7A C 0.46790(19) -0.02930(18) 0.19180(18) 0.0336(5) Uani 1 1 d . . .
C10 C -0.02061(19) 0.33004(16) 0.11587(17) 0.0281(4) Uani 1 1 d . . .
C11 C 0.0854(2) 0.39722(16) 0.07377(16) 0.0281(4) Uani 1 1 d . . .
C12 C 0.09462(19) 0.45937(16) 0.15690(16) 0.0266(4) Uani 1 1 d . . .
C13 C -0.00561(19) 0.43332(16) 0.25048(16) 0.0262(4) Uani 1 1 d . . .
C14 C -0.07552(18) 0.35282(16) 0.22411(16) 0.0267(4) Uani 1 1 d . . .
C15 C -0.0758(2) 0.26509(19) 0.05289(19) 0.0376(5) Uani 1 1 d . . .
H15A H -0.1026 0.3149 0.0090 0.045 Uiso 1 1 calc R . .
H15B H -0.1449 0.2236 0.1002 0.045 Uiso 1 1 calc R . .
H15C H -0.0159 0.2144 0.0084 0.045 Uiso 1 1 calc R . .
C16 C 0.1571(2) 0.41083(19) -0.04107(17) 0.0370(5) Uani 1 1 d . . .
H16A H 0.1062 0.4435 -0.0760 0.044 Uiso 1 1 calc R . .
H16B H 0.1856 0.3392 -0.0709 0.044 Uiso 1 1 calc R . .
H16C H 0.2263 0.4587 -0.0512 0.044 Uiso 1 1 calc R . .
C17 C 0.1799(2) 0.55310(17) 0.14548(18) 0.0341(5) Uani 1 1 d . . .
H17A H 0.1424 0.6214 0.1345 0.041 Uiso 1 1 calc R . .
H17B H 0.2543 0.5409 0.0854 0.041 Uiso 1 1 calc R . .
H17C H 0.1987 0.5581 0.2091 0.041 Uiso 1 1 calc R . .
C18 C -0.0476(2) 0.50001(17) 0.34775(17) 0.0333(5) Uani 1 1 d . . .
H18A H -0.0935 0.5631 0.3376 0.040 Uiso 1 1 calc R . .
H18B H 0.0222 0.5256 0.3625 0.040 Uiso 1 1 calc R . .
H18C H -0.0991 0.4549 0.4067 0.040 Uiso 1 1 calc R . .
C19 C -0.1998(2) 0.31437(19) 0.29231(19) 0.0356(5) Uani 1 1 d . . .
H19A H -0.2602 0.3585 0.2767 0.043 Uiso 1 1 calc R . .
H19B H -0.2103 0.3222 0.3660 0.043 Uiso 1 1 calc R . .
H19C H -0.2095 0.2374 0.2785 0.043 Uiso 1 1 calc R . .
C21 C 0.3051(2) 0.30838(17) 0.33691(17) 0.0300(4) Uani 1 1 d . . .
H21 H 0.3927 0.3128 0.3258 0.036 Uiso 1 1 calc R . .
C22 C 0.2471(2) 0.2285(2) 0.42878(18) 0.0365(5) Uani 1 1 d . . .
H22A H 0.2564 0.2567 0.4918 0.044 Uiso 1 1 calc R . .
H22B H 0.2865 0.1571 0.4124 0.044 Uiso 1 1 calc R . .
H22C H 0.1613 0.2206 0.4409 0.044 Uiso 1 1 calc R . .
C23 C 0.2526(2) 0.42302(19) 0.3649(2) 0.0392(5) Uani 1 1 d . . .
H23A H 0.2584 0.4443 0.4313 0.047 Uiso 1 1 calc R . .
H23B H 0.1679 0.4230 0.3715 0.047 Uiso 1 1 calc R . .
H23C H 0.2978 0.4752 0.3096 0.047 Uiso 1 1 calc R . .
C24 C 0.41605(19) 0.35656(17) 0.11801(18) 0.0331(5) Uani 1 1 d . . .
H24 H 0.3875 0.4338 0.1318 0.040 Uiso 1 1 calc R . .
C25 C 0.4335(2) 0.3342(2) 0.00491(19) 0.0429(6) Uani 1 1 d . . .
H25A H 0.4959 0.3830 -0.0414 0.052 Uiso 1 1 calc R . .
H25B H 0.3577 0.3472 -0.0060 0.052 Uiso 1 1 calc R . .
H25C H 0.4582 0.2580 -0.0108 0.052 Uiso 1 1 calc R . .
C26 C 0.5380(2) 0.3503(3) 0.1308(2) 0.0556(7) Uani 1 1 d . . .
H26A H 0.5946 0.4007 0.0806 0.067 Uiso 1 1 calc R . .
H26B H 0.5691 0.2755 0.1180 0.067 Uiso 1 1 calc R . .
H26C H 0.5285 0.3707 0.2021 0.067 Uiso 1 1 calc R . .
C27 C 0.18441(19) 0.16038(16) 0.07204(16) 0.0271(4) Uani 1 1 d . . .
H27A H 0.1182 0.1384 0.0492 0.033 Uiso 1 1 calc R . .
H27B H 0.2434 0.2007 0.0123 0.033 Uiso 1 1 calc R . .
C28 C 0.2285(2) -0.03523(17) 0.02602(17) 0.0343(5) Uani 1 1 d . . .
H28A H 0.2226 -0.1026 0.0675 0.041 Uiso 1 1 calc R . .
H28B H 0.2978 -0.0400 -0.0398 0.041 Uiso 1 1 calc R . .
H28C H 0.1548 -0.0257 0.0109 0.041 Uiso 1 1 calc R . .
C31 C -0.08062(18) 0.15880(15) 0.42837(15) 0.0234(4) Uani 1 1 d . . .
C32 C -0.17910(19) 0.08834(17) 0.46749(17) 0.0296(4) Uani 1 1 d . . .
H32 H -0.1791 0.0216 0.4332 0.035 Uiso 1 1 calc R . .
C33 C -0.2772(2) 0.11473(19) 0.55602(18) 0.0361(5) Uani 1 1 d . . .
H33 H -0.3441 0.0664 0.5815 0.043 Uiso 1 1 calc R . .
C34 C -0.2778(2) 0.21098(19) 0.60707(18) 0.0362(5) Uani 1 1 d . . .
H34 H -0.3454 0.2291 0.6673 0.043 Uiso 1 1 calc R . .
C35 C -0.1803(2) 0.28095(17) 0.57081(17) 0.0321(5) Uani 1 1 d . . .
H35 H -0.1801 0.3466 0.6066 0.039 Uiso 1 1 calc R . .
C36 C -0.08280(19) 0.25494(16) 0.48190(16) 0.0269(4) Uani 1 1 d . . .
H36 H -0.0161 0.3036 0.4570 0.032 Uiso 1 1 calc R . .
C41 C 0.00488(17) 0.00415(15) 0.26837(15) 0.0233(4) Uani 1 1 d . . .
C42 C -0.06435(19) -0.00177(17) 0.20618(16) 0.0281(4) Uani 1 1 d . . .
H42 H -0.0864 0.0635 0.1790 0.034 Uiso 1 1 calc R . .
C43 C -0.1016(2) -0.10232(19) 0.18339(17) 0.0334(5) Uani 1 1 d . . .
H43 H -0.1490 -0.1056 0.1409 0.040 Uiso 1 1 calc R . .
C44 C -0.0697(2) -0.19764(18) 0.22259(18) 0.0376(5) Uani 1 1 d . . .
H44 H -0.0955 -0.2664 0.2072 0.045 Uiso 1 1 calc R . .
C45 C -0.0007(2) -0.19284(18) 0.28385(19) 0.0397(5) Uani 1 1 d . . .
H45 H 0.0212 -0.2584 0.3106 0.048 Uiso 1 1 calc R . .
C46 C 0.0371(2) -0.09237(17) 0.30670(17) 0.0308(4) Uani 1 1 d . . .
H46 H 0.0852 -0.0896 0.3487 0.037 Uiso 1 1 calc R . .
C1S C 0.5909(11) 0.5956(8) 0.3170(5) 0.1219(18) Uiso 0.50 1 d PD . .
H1SA H 0.6085 0.6711 0.2907 0.146 Uiso 0.50 1 calc PR . .
H1SB H 0.5274 0.5657 0.2957 0.146 Uiso 0.50 1 calc PR . .
H1SC H 0.6638 0.5512 0.2881 0.146 Uiso 0.50 1 calc PR . .
C2S C 0.5489(11) 0.5938(5) 0.4364(5) 0.1219(18) Uiso 0.50 1 d PD . .
H2SA H 0.4774 0.6414 0.4657 0.146 Uiso 0.50 1 calc PR . .
H2SB H 0.6135 0.6224 0.4582 0.146 Uiso 0.50 1 calc PR . .
C3S C 0.5172(12) 0.4768(5) 0.4782(4) 0.1219(18) Uiso 0.50 1 d PD . .
H3SA H 0.4601 0.4450 0.4491 0.146 Uiso 0.50 1 calc PR . .
H3SB H 0.5909 0.4313 0.4559 0.146 Uiso 0.50 1 calc PR . .
C4S C 0.4605(11) 0.4764(7) 0.5973(4) 0.1219(18) Uiso 0.50 1 d PD . .
H4SA H 0.3992 0.5349 0.6199 0.146 Uiso 0.50 1 calc PR . .
H4SB H 0.5231 0.4910 0.6269 0.146 Uiso 0.50 1 calc PR . .
C5S C 0.4016(10) 0.3657(8) 0.6376(6) 0.1219(18) Uiso 0.50 1 d PD . .
H5SA H 0.3654 0.3661 0.7141 0.146 Uiso 0.50 1 calc PR . .
H5SB H 0.4627 0.3080 0.6158 0.146 Uiso 0.50 1 calc PR . .
H5SC H 0.3390 0.3519 0.6087 0.146 Uiso 0.50 1 calc PR . .

loop_
_atom_site_aniso_label
_atom_site_aniso_U_11
_atom_site_aniso_U_22
_atom_site_aniso_U_33
_atom_site_aniso_U_23
_atom_site_aniso_U_13
_atom_site_aniso_U_12
Ru 0.02245(9) 0.01601(9) 0.01917(9) -0.00073(6) -0.00499(6) -0.00013(6)
P1 0.0217(2) 0.0188(2) 0.0252(2) -0.00055(18) -0.0047(2) -0.00224(18)
P2 0.0213(2) 0.0178(2) 0.0209(2) 0.00009(18) -0.00611(19) -0.00126(18)
N 0.0322(9) 0.0187(8) 0.0273(9) -0.0049(7) -0.0062(7) 0.0027(7)
C1 0.0315(11) 0.0232(10) 0.0342(11) 0.0005(8) 0.0003(9) 0.0059(8)
C2 0.0241(10) 0.0205(9) 0.0245(10) 0.0002(7) 0.0026(8) 0.0007(7)
C3 0.0207(9) 0.0235(9) 0.0312(11) 0.0012(8) -0.0038(8) -0.0002(7)
C3A 0.0198(10) 0.0312(11) 0.0390(12) 0.0068(9) -0.0029(9) -0.0006(8)
C4 0.0290(12) 0.0398(13) 0.0594(16) 0.0046(11) -0.0177(11) -0.0026(10)
C5 0.0293(12) 0.0544(16) 0.0716(19) 0.0103(14) -0.0238(13) -0.0027(11)
C6 0.0255(12) 0.0519(16) 0.0666(18) 0.0186(13) -0.0106(12) 0.0067(11)
C7 0.0262(11) 0.0366(12) 0.0492(14) 0.0100(11) 0.0006(10) 0.0071(9)
C7A 0.0219(10) 0.0304(11) 0.0370(12) 0.0065(9) 0.0027(9) 0.0033(8)
C10 0.0332(11) 0.0239(10) 0.0301(11) 0.0001(8) -0.0152(9) 0.0043(8)
C11 0.0348(11) 0.0218(9) 0.0264(10) 0.0036(8) -0.0098(9) 0.0034(8)
C12 0.0319(11) 0.0194(9) 0.0269(10) 0.0030(7) -0.0088(9) 0.0031(8)
C13 0.0302(10) 0.0201(9) 0.0263(10) 0.0006(8) -0.0079(8) 0.0054(8)
C14 0.0266(10) 0.0220(9) 0.0309(11) 0.0014(8) -0.0101(9) 0.0046(8)
C15 0.0462(14) 0.0359(12) 0.0389(13) -0.0024(10) -0.0253(11) 0.0025(10)
C16 0.0481(14) 0.0351(12) 0.0245(11) 0.0028(9) -0.0095(10) 0.0041(10)
C17 0.0430(13) 0.0220(10) 0.0351(12) 0.0038(8) -0.0119(10) -0.0033(9)
C18 0.0409(12) 0.0220(10) 0.0316(11) -0.0041(8) -0.0069(10) 0.0056(9)
C19 0.0291(11) 0.0355(12) 0.0397(13) 0.0030(10) -0.0097(10) 0.0033(9)
C21 0.0286(11) 0.0298(10) 0.0331(11) -0.0041(9) -0.0130(9) -0.0022(8)
C22 0.0352(12) 0.0447(13) 0.0310(11) -0.0013(10) -0.0138(10) -0.0053(10)
C23 0.0445(14) 0.0353(12) 0.0401(13) -0.0129(10) -0.0176(11) 0.0043(10)
C24 0.0284(11) 0.0243(10) 0.0386(12) 0.0032(9) -0.0029(9) -0.0068(8)
C25 0.0369(13) 0.0458(14) 0.0350(12) 0.0083(10) -0.0001(10) -0.0089(10)
C26 0.0344(14) 0.0690(19) 0.0573(17) 0.0168(14) -0.0099(12) -0.0261(13)
C27 0.0341(11) 0.0222(9) 0.0235(10) -0.0022(7) -0.0085(8) 0.0022(8)
C28 0.0450(13) 0.0237(10) 0.0310(11) -0.0090(8) -0.0096(10) 0.0018(9)
C31 0.0250(10) 0.0226(9) 0.0212(9) 0.0013(7) -0.0069(8) 0.0009(7)
C32 0.0299(11) 0.0280(10) 0.0278(10) -0.0006(8) -0.0069(9) -0.0048(8)
C33 0.0284(11) 0.0378(12) 0.0349(12) 0.0018(9) -0.0030(9) -0.0073(9)
C34 0.0338(12) 0.0373(12) 0.0276(11) -0.0002(9) 0.0006(9) 0.0051(9)
C35 0.0384(12) 0.0264(10) 0.0280(10) -0.0039(8) -0.0077(9) 0.0048(9)
C36 0.0278(10) 0.0239(10) 0.0271(10) 0.0008(8) -0.0077(8) -0.0018(8)
C41 0.0240(9) 0.0215(9) 0.0205(9) -0.0015(7) -0.0035(8) -0.0024(7)
C42 0.0288(10) 0.0276(10) 0.0263(10) -0.0006(8) -0.0081(8) 0.0011(8)
C43 0.0314(11) 0.0395(12) 0.0293(11) -0.0047(9) -0.0108(9) -0.0057(9)
C44 0.0484(14) 0.0279(11) 0.0338(12) -0.0053(9) -0.0113(10) -0.0101(10)
C45 0.0598(16) 0.0206(10) 0.0418(13) 0.0017(9) -0.0222(12) -0.0026(10)
C46 0.0397(12) 0.0238(10) 0.0319(11) -0.0015(8) -0.0165(10) -0.0005(9)

loop_
_geom_bond_atom_site_label_1
_geom_bond_atom_site_label_2
_geom_bond_distance
_geom_bond_site_symmetry_2
_geom_bond_publ_flag
Ru C27 2.124(2) . ?
Ru P2 2.2453(5) . ?
Ru C10 2.255(2) . ?
Ru C11 2.2669(19) . ?
Ru C14 2.291(2) . ?
Ru C12 2.2991(19) . ?
Ru P1 2.3031(6) . ?
Ru C13 2.3366(19) . ?
P1 C3 1.807(2) . ?
P1 C21 1.872(2) . ?
P1 C24 1.881(2) . ?
P2 C41 1.834(2) . ?
P2 C31 1.845(2) . ?
N C2 1.338(3) . ?
N C27 1.469(3) . ?
N C28 1.472(3) . ?
C1 C7A 1.488(3) . ?
C1 C2 1.516(3) . ?
C2 C3 1.397(3) . ?
C3 C3A 1.478(3) . ?
C3A C4 1.393(3) . ?
C3A C7A 1.408(3) . ?
C4 C5 1.397(3) . ?
C5 C6 1.379(4) . ?
C6 C7 1.386(4) . ?
C7 C7A 1.384(3) . ?
C10 C14 1.422(3) . ?
C10 C11 1.438(3) . ?
C10 C15 1.502(3) . ?
C11 C12 1.420(3) . ?
C11 C16 1.502(3) . ?
C12 C13 1.432(3) . ?
C12 C17 1.504(3) . ?
C13 C14 1.427(3) . ?
C13 C18 1.500(3) . ?
C14 C19 1.508(3) . ?
C21 C23 1.530(3) . ?
C21 C22 1.533(3) . ?
C24 C25 1.520(3) . ?
C24 C26 1.528(4) . ?
C31 C36 1.393(3) . ?
C31 C32 1.394(3) . ?
C32 C33 1.388(3) . ?
C33 C34 1.380(3) . ?
C34 C35 1.380(3) . ?
C35 C36 1.386(3) . ?
C41 C42 1.389(3) . ?
C41 C46 1.391(3) . ?
C42 C43 1.389(3) . ?
C43 C44 1.383(3) . ?
C44 C45 1.376(3) . ?
C45 C46 1.391(3) . ?
C1S C2S 1.529(2) . ?
C2S C3S 1.529(2) . ?
C3S C4S 1.525(2) . ?
C4S C5S 1.526(2) . ?
